data_7156523
loop_
_publ_author_name
'Shi, Yingkun'
'Xiao, Hongqing'
'Xu, Xiu-Hua'
'Huang, Yangen'

_publ_section_title
;
 Transition metal free decarboxylative fluoroalkylation of N-acrylamides
 with 3,3,3-trifluoro-2,2-dimethylpropanoic acid (TFDMPA).
;
_journal_issue 44
_journal_name_full 'Organic &amp; biomolecular chemistry'
_journal_page_first 8472
_journal_page_last 8476
_journal_paper_doi 10.1039/c8ob02457j
_journal_volume 16
_journal_year 2018
_chemical_absolute_configuration unk
_chemical_formula_sum 'C16 H19 F3 I N O'
_chemical_formula_weight 425.22
_chemical_melting_point 138-140?
_space_group_crystal_system orthorhombic
_space_group_IT_number 19
_space_group_name_Hall 'P 2ac 2ab'
_space_group_name_H-M_alt 'P 21 21 21'
_symmetry_space_group_name_Hall 'P 2ac 2ab'
_symmetry_space_group_name_H-M 'P 21 21 21'
_atom_sites_solution_hydrogens geom
_audit_creation_method SHELXL-2013
_audit_update_record
;
2018-09-19 deposited with the CCDC.
2018-10-22 downloaded from the CCDC.
;
_cell_angle_alpha 90
_cell_angle_beta 90
_cell_angle_gamma 90
_cell_formula_units_Z 8
_cell_length_a 11.6524(4)
_cell_length_b 15.9980(6)
_cell_length_c 18.6279(8)
_cell_measurement_reflns_used 9931
_cell_measurement_temperature 296(2)
_cell_measurement_theta_max 52.773
_cell_measurement_theta_min 4.324
_cell_volume 3472.5(2)
_computing_cell_refinement 'Bruker SAINT'
_computing_data_collection 'Bruker APEX2'
_computing_data_reduction 'Bruker SAINT'
_computing_molecular_graphics 'Bruker SHELXTL'
_computing_publication_material 'Bruker SHELXTL'
_computing_structure_refinement 'SHELXL-2013 (Sheldrick, 2013)'
_computing_structure_solution 'SHELXS-97 (Sheldrick 2008)'
_diffrn_ambient_temperature 296(2)
_diffrn_measured_fraction_theta_full 0.995
_diffrn_measured_fraction_theta_max 0.995
_diffrn_measurement_device_type 'Bruker APEX-II CCD'
_diffrn_measurement_method '\f and \w scans'
_diffrn_radiation_type MoK\a
_diffrn_radiation_wavelength 0.71073
_diffrn_reflns_av_R_equivalents 0.0363
_diffrn_reflns_av_unetI/netI 0.0253
_diffrn_reflns_Laue_measured_fraction_full 0.995
_diffrn_reflns_Laue_measured_fraction_max 0.995
_diffrn_reflns_limit_h_max 13
_diffrn_reflns_limit_h_min -14
_diffrn_reflns_limit_k_max 19
_diffrn_reflns_limit_k_min -19
_diffrn_reflns_limit_l_max 22
_diffrn_reflns_limit_l_min -22
_diffrn_reflns_number 36200
_diffrn_reflns_point_group_measured_fraction_full 0.996
_diffrn_reflns_point_group_measured_fraction_max 0.997
_diffrn_reflns_theta_full 25.242
_diffrn_reflns_theta_max 25.999
_diffrn_reflns_theta_min 1.678
_exptl_absorpt_coefficient_mu 1.874
_exptl_absorpt_correction_T_max 0.7456
_exptl_absorpt_correction_T_min 0.4730
_exptl_absorpt_correction_type multi-scan
_exptl_absorpt_process_details sadabs
_exptl_crystal_colour colorless
_exptl_crystal_density_diffrn 1.627
_exptl_crystal_description prismatic
_exptl_crystal_F_000 1680
_exptl_crystal_size_max 0.180
_exptl_crystal_size_mid 0.150
_exptl_crystal_size_min 0.120
_refine_diff_density_max 0.613
_refine_diff_density_min -0.414
_refine_diff_density_rms 0.048
_refine_ls_abs_structure_details
; 
 Flack x determined using 2395 quotients [(I+)-(I-)]/[(I+)+(I-)] 
 (Parsons and Flack (2004), Acta Cryst. A60, s61). 
;
_refine_ls_abs_structure_Flack 0.354(7)
_refine_ls_extinction_expression Fc^*^=kFc[1+0.001xFc^2^\l^3^/sin(2\q)]^-1/4^
_refine_ls_extinction_method SHELXL
_refine_ls_goodness_of_fit_ref 1.019
_refine_ls_hydrogen_treatment constr
_refine_ls_matrix_type full
_refine_ls_number_parameters 406
_refine_ls_number_reflns 6800
_refine_ls_number_restraints 0
_refine_ls_restrained_S_all 1.019
_refine_ls_R_factor_all 0.0392
_refine_ls_R_factor_gt 0.0312
_refine_ls_shift/su_max 0.000
_refine_ls_shift/su_mean 0.000
_refine_ls_structure_factor_coef Fsqd
_refine_ls_weighting_details 'w=1/[\s^2^(Fo^2^)+(0.0292P)^2^+1.9360P] where P=(Fo^2^+2Fc^2^)/3'
_refine_ls_weighting_scheme calc
_refine_ls_wR_factor_gt 0.0673
_refine_ls_wR_factor_ref 0.0718
_reflns_Friedel_coverage 0.790
_reflns_Friedel_fraction_full 0.998
_reflns_Friedel_fraction_max 0.998
_reflns_number_gt 5958
_reflns_number_total 6800
_reflns_threshold_expression 'I > 2\s(I)'
_cod_data_source_file c8ob02457j2.cif
_cod_data_source_block mo_d8v18597_0m
_cod_depositor_comments 'Adding full bibliography for 7156523.cif.'
_cod_database_code 7156523
_shelx_space_group_comment
; 
The symmetry employed for this shelxl refinement is uniquely defined 
by the following loop, which should always be used as a source of 
symmetry information in preference to the above space-group names. 
They are only intended as comments. 
;
_shelx_estimated_absorpt_t_min 0.729
_shelx_estimated_absorpt_t_max 0.806
_shelxl_version_number 2013-4

loop_
_space_group_symop_operation_xyz
'x, y, z'
'-x+1/2, -y, z+1/2'
'-x, y+1/2, -z+1/2'
'x+1/2, -y+1/2, -z'

loop_
_atom_site_label
_atom_site_type_symbol
_atom_site_fract_x
_atom_site_fract_y
_atom_site_fract_z
_atom_site_U_iso_or_equiv
_atom_site_adp_type
_atom_site_occupancy
_atom_site_site_symmetry_order
_atom_site_calc_flag
_atom_site_refinement_flags_posn
_atom_site_refinement_flags_adp
I1 I 1.00555(4) 0.37931(2) 0.46661(2) 0.06962(14) Uani 1 1 d . .
F1 F 0.6899(4) 0.4115(4) 0.1259(2) 0.1134(16) Uani 1 1 d . .
F2 F 0.5086(5) 0.4018(3) 0.1279(2) 0.1146(14) Uani 1 1 d . .
F3 F 0.5889(5) 0.5211(3) 0.1445(2) 0.1167(17) Uani 1 1 d . .
O1 O 0.3877(3) 0.2761(3) 0.3229(3) 0.0739(14) Uani 1 1 d . .
N1 N 0.4823(4) 0.3269(3) 0.4218(2) 0.0522(10) Uani 1 1 d . .
C1 C 0.5942(5) 0.3440(4) 0.4407(3) 0.0487(12) Uani 1 1 d . .
C2 C 0.6379(5) 0.3763(4) 0.5041(3) 0.0564(14) Uani 1 1 d . .
H2 H 0.5890 0.3913 0.5415 0.068 Uiso 1 1 calc R U
C3 C 0.7549(5) 0.3859(4) 0.5110(3) 0.0621(15) Uani 1 1 d . .
H3 H 0.7852 0.4073 0.5533 0.075 Uiso 1 1 calc R U
C4 C 0.8282(4) 0.3639(3) 0.4552(3) 0.0515(13) Uani 1 1 d . .
C5 C 0.7856(4) 0.3303(3) 0.3917(3) 0.0479(11) Uani 1 1 d . .
H5 H 0.8347 0.3139 0.3549 0.057 Uiso 1 1 calc R U
C6 C 0.6687(4) 0.3220(3) 0.3849(3) 0.0428(11) Uani 1 1 d . .
C7 C 0.5981(4) 0.2872(4) 0.3236(3) 0.0466(13) Uani 1 1 d . .
C8 C 0.4756(5) 0.2958(3) 0.3528(3) 0.0515(12) Uani 1 1 d . .
C9 C 0.3807(5) 0.3410(5) 0.4665(4) 0.0668(17) Uani 1 1 d . .
H9A H 0.3215 0.3017 0.4523 0.080 Uiso 1 1 calc R U
H9B H 0.4003 0.3294 0.5161 0.080 Uiso 1 1 calc R U
C10 C 0.3347(6) 0.4244(5) 0.4619(5) 0.088(2) Uani 1 1 d . .
H10A H 0.3071 0.4344 0.4141 0.132 Uiso 1 1 calc R U
H10B H 0.3938 0.4641 0.4732 0.132 Uiso 1 1 calc R U
H10C H 0.2726 0.4304 0.4953 0.132 Uiso 1 1 calc R U
C11 C 0.6219(5) 0.1919(4) 0.3155(3) 0.0638(15) Uani 1 1 d . .
H11A H 0.6997 0.1835 0.3000 0.096 Uiso 1 1 calc R U
H11B H 0.5704 0.1686 0.2805 0.096 Uiso 1 1 calc R U
H11C H 0.6104 0.1646 0.3608 0.096 Uiso 1 1 calc R U
C12 C 0.6132(5) 0.3278(3) 0.2497(3) 0.0506(13) Uani 1 1 d . .
H12A H 0.5578 0.3020 0.2177 0.061 Uiso 1 1 calc R U
H12B H 0.6887 0.3122 0.2323 0.061 Uiso 1 1 calc R U
C13 C 0.6018(5) 0.4231(4) 0.2405(3) 0.0573(14) Uani 1 1 d . .
C14 C 0.5967(6) 0.4388(5) 0.1599(4) 0.079(2) Uani 1 1 d . .
C15 C 0.7062(7) 0.4703(4) 0.2697(4) 0.089(2) Uani 1 1 d . .
H15A H 0.7079 0.4659 0.3211 0.134 Uiso 1 1 calc R U
H15B H 0.7012 0.5281 0.2562 0.134 Uiso 1 1 calc R U
H15C H 0.7751 0.4465 0.2501 0.134 Uiso 1 1 calc R U
C16 C 0.4920(9) 0.4588(4) 0.2729(4) 0.093(2) Uani 1 1 d . .
H16A H 0.4273 0.4273 0.2562 0.140 Uiso 1 1 calc R U
H16B H 0.4837 0.5162 0.2587 0.140 Uiso 1 1 calc R U
H16C H 0.4960 0.4555 0.3243 0.140 Uiso 1 1 calc R U
I2 I 0.50874(4) 0.15530(3) 0.08592(2) 0.07279(15) Uani 1 1 d . .
F4 F 0.2014(4) 0.5013(3) 0.2486(3) 0.1128(16) Uani 1 1 d . .
F5 F 0.0997(4) 0.5470(2) 0.1605(3) 0.1072(15) Uani 1 1 d . .
F6 F 0.0186(5) 0.4997(2) 0.2551(2) 0.1042(14) Uani 1 1 d . .
O2 O -0.1109(4) 0.2389(3) 0.2372(3) 0.0703(13) Uani 1 1 d . .
N2 N -0.0154(4) 0.1699(3) 0.1472(2) 0.0552(10) Uani 1 1 d . .
C17 C 0.0989(5) 0.1607(4) 0.1251(3) 0.0512(13) Uani 1 1 d . .
C18 C 0.1420(6) 0.1169(4) 0.0666(3) 0.0648(16) Uani 1 1 d . .
H18 H 0.0931 0.0892 0.0351 0.078 Uiso 1 1 calc R U
C19 C 0.2588(5) 0.1154(4) 0.0566(3) 0.0639(15) Uani 1 1 d . .
H19 H 0.2896 0.0866 0.0177 0.077 Uiso 1 1 calc R U
C20 C 0.3306(4) 0.1566(3) 0.1039(3) 0.0501(12) Uani 1 1 d . .
C21 C 0.2882(5) 0.1991(3) 0.1628(3) 0.0468(11) Uani 1 1 d . .
H21 H 0.3376 0.2250 0.1952 0.056 Uiso 1 1 calc R U
C22 C 0.1711(4) 0.2023(3) 0.1725(3) 0.0434(11) Uani 1 1 d . .
C23 C 0.0999(4) 0.2426(4) 0.2305(3) 0.0450(12) Uani 1 1 d . .
C24 C -0.0233(5) 0.2198(3) 0.2072(3) 0.0520(13) Uani 1 1 d . .
C25 C -0.1162(6) 0.1321(4) 0.1128(4) 0.0678(18) Uani 1 1 d . .
H25A H -0.0965 0.0762 0.0969 0.081 Uiso 1 1 calc R U
H25B H -0.1771 0.1271 0.1481 0.081 Uiso 1 1 calc R U
C26 C -0.1585(7) 0.1795(6) 0.0520(4) 0.100(3) Uani 1 1 d . .
H26A H -0.1013 0.1803 0.0149 0.151 Uiso 1 1 calc R U
H26B H -0.1749 0.2357 0.0668 0.151 Uiso 1 1 calc R U
H26C H -0.2272 0.1539 0.0340 0.151 Uiso 1 1 calc R U
C27 C 0.1212(5) 0.1990(4) 0.3025(3) 0.0579(14) Uani 1 1 d . .
H27A H 0.1114 0.1398 0.2967 0.087 Uiso 1 1 calc R U
H27B H 0.0674 0.2194 0.3374 0.087 Uiso 1 1 calc R U
H27C H 0.1979 0.2105 0.3184 0.087 Uiso 1 1 calc R U
C28 C 0.1152(4) 0.3378(3) 0.2415(3) 0.0497(12) Uani 1 1 d . .
H28A H 0.0600 0.3549 0.2776 0.060 Uiso 1 1 calc R U
H28B H 0.1908 0.3462 0.2621 0.060 Uiso 1 1 calc R U
C29 C 0.1036(5) 0.3996(3) 0.1781(3) 0.0552(13) Uani 1 1 d . .
C30 C 0.1059(6) 0.4861(4) 0.2110(4) 0.0780(19) Uani 1 1 d . .
C31 C -0.0101(7) 0.3903(4) 0.1370(4) 0.087(2) Uani 1 1 d . .
H31A H -0.0106 0.3380 0.1118 0.131 Uiso 1 1 calc R U
H31B H -0.0177 0.4353 0.1033 0.131 Uiso 1 1 calc R U
H31C H -0.0729 0.3918 0.1703 0.131 Uiso 1 1 calc R U
C32 C 0.2033(7) 0.3937(4) 0.1257(4) 0.089(2) Uani 1 1 d . .
H32A H 0.2739 0.4044 0.1506 0.133 Uiso 1 1 calc R U
H32B H 0.1934 0.4344 0.0883 0.133 Uiso 1 1 calc R U
H32C H 0.2054 0.3388 0.1051 0.133 Uiso 1 1 calc R U

loop_
_atom_site_aniso_label
_atom_site_aniso_U_11
_atom_site_aniso_U_22
_atom_site_aniso_U_33
_atom_site_aniso_U_23
_atom_site_aniso_U_13
_atom_site_aniso_U_12
I1 0.0589(2) 0.0793(3) 0.0707(2) -0.00094(17) -0.0189(2) -0.0078(2)
F1 0.115(3) 0.164(5) 0.062(3) 0.017(3) 0.035(3) 0.021(3)
F2 0.109(3) 0.172(4) 0.063(2) 0.025(2) -0.029(3) -0.013(4)
F3 0.144(4) 0.119(4) 0.088(3) 0.058(3) 0.023(3) 0.017(3)
O1 0.051(2) 0.098(4) 0.072(3) -0.016(3) -0.001(2) -0.021(2)
N1 0.051(2) 0.058(2) 0.048(2) -0.0042(18) 0.006(2) -0.009(2)
C1 0.059(3) 0.045(3) 0.042(3) 0.000(2) 0.005(2) -0.005(3)
C2 0.070(4) 0.060(3) 0.038(3) -0.006(3) 0.004(3) -0.008(3)
C3 0.083(4) 0.063(3) 0.040(3) -0.007(3) -0.009(3) -0.009(3)
C4 0.050(3) 0.052(3) 0.052(3) 0.002(2) -0.013(2) -0.006(2)
C5 0.052(3) 0.052(3) 0.040(3) 0.000(2) 0.000(2) 0.003(2)
C6 0.051(3) 0.042(3) 0.035(3) 0.000(2) 0.001(2) -0.005(2)
C7 0.049(3) 0.049(3) 0.042(3) -0.007(2) 0.002(2) -0.004(2)
C8 0.053(3) 0.052(3) 0.049(3) 0.000(2) 0.005(3) -0.009(2)
C9 0.061(3) 0.076(4) 0.063(4) -0.003(4) 0.019(3) -0.013(3)
C10 0.068(4) 0.093(5) 0.103(6) -0.022(5) 0.024(4) 0.009(4)
C11 0.077(4) 0.053(3) 0.061(4) -0.009(3) 0.003(3) -0.007(3)
C12 0.051(3) 0.067(3) 0.034(3) -0.009(2) -0.002(2) -0.005(3)
C13 0.060(3) 0.067(4) 0.045(3) 0.007(3) 0.005(3) 0.002(3)
C14 0.080(5) 0.100(5) 0.057(4) 0.021(4) 0.006(4) 0.004(4)
C15 0.123(7) 0.064(4) 0.081(5) 0.006(4) -0.011(5) -0.026(4)
C16 0.114(6) 0.083(4) 0.082(4) 0.026(3) 0.030(6) 0.034(5)
I2 0.0614(2) 0.0882(3) 0.0687(2) -0.00987(19) 0.0106(2) 0.0218(2)
F4 0.114(4) 0.071(2) 0.154(5) -0.025(3) -0.037(3) -0.010(3)
F5 0.132(4) 0.052(2) 0.138(4) 0.006(3) 0.009(3) 0.015(2)
F6 0.118(4) 0.080(2) 0.115(3) -0.030(2) 0.020(3) 0.032(3)
O2 0.046(2) 0.100(4) 0.066(3) -0.013(3) 0.010(2) -0.003(2)
N2 0.053(3) 0.062(2) 0.050(2) -0.0067(19) -0.006(2) -0.014(2)
C17 0.060(3) 0.041(3) 0.052(3) -0.007(3) -0.004(3) -0.002(3)
C18 0.076(4) 0.068(4) 0.051(4) -0.020(3) 0.002(3) -0.009(3)
C19 0.080(4) 0.057(3) 0.054(3) -0.020(3) 0.008(3) 0.003(3)
C20 0.055(3) 0.045(3) 0.050(3) -0.005(2) 0.004(2) 0.007(2)
C21 0.057(3) 0.043(3) 0.040(3) -0.004(2) -0.003(2) 0.007(2)
C22 0.047(3) 0.042(3) 0.041(3) -0.005(2) -0.003(2) 0.000(2)
C23 0.045(3) 0.051(3) 0.039(3) -0.004(2) 0.002(2) -0.004(2)
C24 0.050(3) 0.057(3) 0.048(3) 0.003(2) -0.002(2) -0.006(3)
C25 0.069(4) 0.074(4) 0.061(4) -0.002(3) -0.005(3) -0.021(3)
C26 0.082(5) 0.135(7) 0.083(5) 0.009(5) -0.028(4) -0.023(5)
C27 0.062(3) 0.069(4) 0.042(3) 0.003(3) 0.002(3) -0.005(3)
C28 0.050(3) 0.060(3) 0.039(3) -0.012(2) 0.004(2) 0.005(2)
C29 0.062(3) 0.047(3) 0.057(3) -0.004(2) 0.005(3) 0.006(2)
C30 0.074(4) 0.060(4) 0.100(6) -0.007(4) 0.003(4) 0.012(3)
C31 0.106(5) 0.075(4) 0.081(4) 0.010(3) -0.034(5) -0.006(5)
C32 0.115(6) 0.062(4) 0.089(5) 0.020(4) 0.047(5) 0.021(4)

loop_
_atom_type_symbol
_atom_type_description
_atom_type_scat_dispersion_real
_atom_type_scat_dispersion_imag
_atom_type_scat_source
C C 0.0033 0.0016 'International Tables Vol C Tables 4.2.6.8 and 6.1.1.4'
H H 0.0000 0.0000 'International Tables Vol C Tables 4.2.6.8 and 6.1.1.4'
F F 0.0171 0.0103 'International Tables Vol C Tables 4.2.6.8 and 6.1.1.4'
I I -0.4742 1.8119 'International Tables Vol C Tables 4.2.6.8 and 6.1.1.4'
N N 0.0061 0.0033 'International Tables Vol C Tables 4.2.6.8 and 6.1.1.4'
O O 0.0106 0.0060 'International Tables Vol C Tables 4.2.6.8 and 6.1.1.4'

loop_
_geom_angle_atom_site_label_1
_geom_angle_atom_site_label_2
_geom_angle_atom_site_label_3
_geom_angle
C1 N1 C8 111.3(4)
C1 N1 C9 126.1(4)
C8 N1 C9 122.6(5)
N1 C1 C2 129.7(5)
N1 C1 C6 110.3(4)
C2 C1 C6 119.9(5)
C3 C2 C1 118.9(5)
C3 C2 H2 120.6
C1 C2 H2 120.6
C2 C3 C4 120.7(5)
C2 C3 H3 119.6
C4 C3 H3 119.6
C3 C4 C5 120.9(5)
C3 C4 I1 120.1(4)
C5 C4 I1 119.0(4)
C6 C5 C4 117.9(5)
C6 C5 H5 121.0
C4 C5 H5 121.0
C5 C6 C1 121.6(5)
C5 C6 C7 130.0(5)
C1 C6 C7 108.4(4)
C6 C7 C12 117.3(4)
C6 C7 C8 101.8(4)
C12 C7 C8 112.8(5)
C6 C7 C11 109.7(5)
C12 C7 C11 107.9(5)
C8 C7 C11 106.8(5)
O1 C8 N1 124.9(5)
O1 C8 C7 127.0(5)
N1 C8 C7 108.1(4)
C10 C9 N1 114.2(6)
C10 C9 H9A 108.7
N1 C9 H9A 108.7
C10 C9 H9B 108.7
N1 C9 H9B 108.7
H9A C9 H9B 107.6
C9 C10 H10A 109.5
C9 C10 H10B 109.5
H10A C10 H10B 109.5
C9 C10 H10C 109.5
H10A C10 H10C 109.5
H10B C10 H10C 109.5
C7 C11 H11A 109.5
C7 C11 H11B 109.5
H11A C11 H11B 109.5
C7 C11 H11C 109.5
H11A C11 H11C 109.5
H11B C11 H11C 109.5
C7 C12 C13 120.6(4)
C7 C12 H12A 107.2
C13 C12 H12A 107.2
C7 C12 H12B 107.2
C13 C12 H12B 107.2
H12A C12 H12B 106.8
C14 C13 C16 107.2(5)
C14 C13 C15 107.4(5)
C16 C13 C15 109.9(6)
C14 C13 C12 106.1(5)
C16 C13 C12 113.5(5)
C15 C13 C12 112.3(5)
F1 C14 F2 105.8(7)
F1 C14 F3 105.9(6)
F2 C14 F3 106.7(6)
F1 C14 C13 112.5(6)
F2 C14 C13 113.5(6)
F3 C14 C13 111.8(7)
C13 C15 H15A 109.5
C13 C15 H15B 109.5
H15A C15 H15B 109.5
C13 C15 H15C 109.5
H15A C15 H15C 109.5
H15B C15 H15C 109.5
C13 C16 H16A 109.5
C13 C16 H16B 109.5
H16A C16 H16B 109.5
C13 C16 H16C 109.5
H16A C16 H16C 109.5
H16B C16 H16C 109.5
C24 N2 C17 111.3(4)
C24 N2 C25 122.6(5)
C17 N2 C25 126.1(5)
C22 C17 C18 121.5(5)
C22 C17 N2 109.7(4)
C18 C17 N2 128.8(5)
C19 C18 C17 118.2(6)
C19 C18 H18 120.9
C17 C18 H18 120.9
C20 C19 C18 120.3(5)
C20 C19 H19 119.8
C18 C19 H19 119.8
C19 C20 C21 121.6(5)
C19 C20 I2 119.4(4)
C21 C20 I2 119.0(4)
C22 C21 C20 118.5(5)
C22 C21 H21 120.8
C20 C21 H21 120.8
C21 C22 C17 119.9(5)
C21 C22 C23 130.9(5)
C17 C22 C23 109.1(4)
C22 C23 C27 110.1(4)
C22 C23 C28 116.9(5)
C27 C23 C28 108.3(5)
C22 C23 C24 102.1(4)
C27 C23 C24 106.8(4)
C28 C23 C24 112.1(4)
O2 C24 N2 125.6(5)
O2 C24 C23 126.7(5)
N2 C24 C23 107.6(5)
C26 C25 N2 113.4(6)
C26 C25 H25A 108.9
N2 C25 H25A 108.9
C26 C25 H25B 108.9
N2 C25 H25B 108.9
H25A C25 H25B 107.7
C25 C26 H26A 109.5
C25 C26 H26B 109.5
H26A C26 H26B 109.5
C25 C26 H26C 109.5
H26A C26 H26C 109.5
H26B C26 H26C 109.5
C23 C27 H27A 109.5
C23 C27 H27B 109.5
H27A C27 H27B 109.5
C23 C27 H27C 109.5
H27A C27 H27C 109.5
H27B C27 H27C 109.5
C29 C28 C23 121.3(4)
C29 C28 H28A 107.0
C23 C28 H28A 107.0
C29 C28 H28B 107.0
C23 C28 H28B 107.0
H28A C28 H28B 106.8
C30 C29 C32 107.7(5)
C30 C29 C31 107.7(5)
C32 C29 C31 109.4(6)
C30 C29 C28 105.9(5)
C32 C29 C28 112.6(5)
C31 C29 C28 113.2(5)
F6 C30 F4 106.6(6)
F6 C30 F5 105.8(5)
F4 C30 F5 106.0(6)
F6 C30 C29 112.8(6)
F4 C30 C29 113.1(5)
F5 C30 C29 112.0(6)
C29 C31 H31A 109.5
C29 C31 H31B 109.5
H31A C31 H31B 109.5
C29 C31 H31C 109.5
H31A C31 H31C 109.5
H31B C31 H31C 109.5
C29 C32 H32A 109.5
C29 C32 H32B 109.5
H32A C32 H32B 109.5
C29 C32 H32C 109.5
H32A C32 H32C 109.5
H32B C32 H32C 109.5

loop_
_geom_bond_atom_site_label_1
_geom_bond_atom_site_label_2
_geom_bond_distance
I1 C4 2.092(5)
F1 C14 1.330(8)
F2 C14 1.326(9)
F3 C14 1.349(9)
O1 C8 1.209(6)
N1 C1 1.378(7)
N1 C8 1.380(6)
N1 C9 1.465(7)
C1 C2 1.386(8)
C1 C6 1.399(7)
C2 C3 1.378(8)
C2 H2 0.9300
C3 C4 1.390(8)
C3 H3 0.9300
C4 C5 1.391(7)
C5 C6 1.374(7)
C5 H5 0.9300
C6 C7 1.514(7)
C7 C12 1.533(7)
C7 C8 1.533(7)
C7 C11 1.558(8)
C9 C10 1.441(10)
C9 H9A 0.9700
C9 H9B 0.9700
C10 H10A 0.9600
C10 H10B 0.9600
C10 H10C 0.9600
C11 H11A 0.9600
C11 H11B 0.9600
C11 H11C 0.9600
C12 C13 1.540(8)
C12 H12A 0.9700
C12 H12B 0.9700
C13 C14 1.524(9)
C13 C16 1.526(10)
C13 C15 1.532(9)
C15 H15A 0.9600
C15 H15B 0.9600
C15 H15C 0.9600
C16 H16A 0.9600
C16 H16B 0.9600
C16 H16C 0.9600
I2 C20 2.102(5)
F4 C30 1.337(8)
F5 C30 1.356(8)
F6 C30 1.324(8)
O2 C24 1.203(6)
N2 C24 1.376(6)
N2 C17 1.402(7)
N2 C25 1.469(7)
C17 C22 1.390(7)
C17 C18 1.389(8)
C18 C19 1.373(9)
C18 H18 0.9300
C19 C20 1.383(8)
C19 H19 0.9300
C20 C21 1.383(7)
C21 C22 1.378(7)
C21 H21 0.9300
C22 C23 1.507(7)
C23 C27 1.532(8)
C23 C28 1.546(8)
C23 C24 1.544(7)
C25 C26 1.449(10)
C25 H25A 0.9700
C25 H25B 0.9700
C26 H26A 0.9600
C26 H26B 0.9600
C26 H26C 0.9600
C27 H27A 0.9600
C27 H27B 0.9600
C27 H27C 0.9600
C28 C29 1.546(8)
C28 H28A 0.9700
C28 H28B 0.9700
C29 C30 1.514(9)
C29 C32 1.520(8)
C29 C31 1.538(9)
C31 H31A 0.9600
C31 H31B 0.9600
C31 H31C 0.9600
C32 H32A 0.9600
C32 H32B 0.9600
C32 H32C 0.9600

loop_
_geom_hbond_atom_site_label_D
_geom_hbond_atom_site_label_H
_geom_hbond_atom_site_label_A
_geom_hbond_distance_DH
_geom_hbond_distance_HA
_geom_hbond_distance_DA
_geom_hbond_angle_DHA
_geom_hbond_site_symmetry_A
C26 H26C I2 0.96 3.22 3.948(8) 133.5 1_455
C21 H21 O1 0.93 2.58 3.428(7) 151.3 .
C10 H10C I1 0.96 3.26 3.904(7) 126.0 1_455
C5 H5 O2 0.93 2.58 3.445(7) 155.3 1_655
C3 H3 F3 0.93 2.52 3.424(7) 163.8 2_665

loop_
_geom_torsion_atom_site_label_1
_geom_torsion_atom_site_label_2
_geom_torsion_atom_site_label_3
_geom_torsion_atom_site_label_4
_geom_torsion
C8 N1 C1 C2 179.3(6)
C9 N1 C1 C2 0.8(9)
C8 N1 C1 C6 -1.9(6)
C9 N1 C1 C6 179.6(5)
N1 C1 C2 C3 178.4(6)
C6 C1 C2 C3 -0.3(9)
C1 C2 C3 C4 0.3(9)
C2 C3 C4 C5 -1.1(9)
C2 C3 C4 I1 179.8(4)
C3 C4 C5 C6 2.0(8)
I1 C4 C5 C6 -178.9(4)
C4 C5 C6 C1 -2.0(8)
C4 C5 C6 C7 -179.1(5)
N1 C1 C6 C5 -177.7(5)
C2 C1 C6 C5 1.2(8)
N1 C1 C6 C7 -0.1(6)
C2 C1 C6 C7 178.9(5)
C5 C6 C7 C12 -57.3(8)
C1 C6 C7 C12 125.4(5)
C5 C6 C7 C8 179.1(5)
C1 C6 C7 C8 1.7(6)
C5 C6 C7 C11 66.2(7)
C1 C6 C7 C11 -111.2(5)
C1 N1 C8 O1 -179.8(6)
C9 N1 C8 O1 -1.2(9)
C1 N1 C8 C7 3.0(6)
C9 N1 C8 C7 -178.4(5)
C6 C7 C8 O1 -180.0(6)
C12 C7 C8 O1 53.4(7)
C11 C7 C8 O1 -65.0(7)
C6 C7 C8 N1 -2.8(5)
C12 C7 C8 N1 -129.5(5)
C11 C7 C8 N1 112.2(5)
C1 N1 C9 C10 85.5(8)
C8 N1 C9 C10 -92.8(7)
C6 C7 C12 C13 -52.3(7)
C8 C7 C12 C13 65.6(6)
C11 C7 C12 C13 -176.7(5)
C7 C12 C13 C14 -168.4(5)
C7 C12 C13 C16 -51.0(7)
C7 C12 C13 C15 74.5(7)
C16 C13 C14 F1 178.7(6)
C15 C13 C14 F1 60.6(8)
C12 C13 C14 F1 -59.7(8)
C16 C13 C14 F2 -61.2(8)
C15 C13 C14 F2 -179.3(6)
C12 C13 C14 F2 60.4(7)
C16 C13 C14 F3 59.6(8)
C15 C13 C14 F3 -58.4(7)
C12 C13 C14 F3 -178.8(5)
C24 N2 C17 C22 2.5(6)
C25 N2 C17 C22 -177.2(5)
C24 N2 C17 C18 -178.7(6)
C25 N2 C17 C18 1.6(10)
C22 C17 C18 C19 0.0(9)
N2 C17 C18 C19 -178.7(6)
C17 C18 C19 C20 0.2(10)
C18 C19 C20 C21 0.9(9)
C18 C19 C20 I2 -178.8(5)
C19 C20 C21 C22 -2.2(8)
I2 C20 C21 C22 177.5(4)
C20 C21 C22 C17 2.4(8)
C20 C21 C22 C23 179.7(5)
C18 C17 C22 C21 -1.3(9)
N2 C17 C22 C21 177.6(5)
C18 C17 C22 C23 -179.2(5)
N2 C17 C22 C23 -0.3(6)
C21 C22 C23 C27 -66.1(7)
C17 C22 C23 C27 111.4(5)
C21 C22 C23 C28 58.0(8)
C17 C22 C23 C28 -124.5(5)
C21 C22 C23 C24 -179.3(5)
C17 C22 C23 C24 -1.7(6)
C17 N2 C24 O2 179.3(6)
C25 N2 C24 O2 -1.0(9)
C17 N2 C24 C23 -3.6(6)
C25 N2 C24 C23 176.2(5)
C22 C23 C24 O2 -179.7(6)
C27 C23 C24 O2 64.7(7)
C28 C23 C24 O2 -53.8(7)
C22 C23 C24 N2 3.2(5)
C27 C23 C24 N2 -112.4(5)
C28 C23 C24 N2 129.1(5)
C24 N2 C25 C26 96.9(7)
C17 N2 C25 C26 -83.4(8)
C22 C23 C28 C29 52.8(7)
C27 C23 C28 C29 177.8(5)
C24 C23 C28 C29 -64.5(6)
C23 C28 C29 C30 171.6(5)
C23 C28 C29 C32 -71.0(7)
C23 C28 C29 C31 53.8(7)
C32 C29 C30 F6 176.7(6)
C31 C29 C30 F6 58.8(8)
C28 C29 C30 F6 -62.6(7)
C32 C29 C30 F4 -62.3(8)
C31 C29 C30 F4 179.8(6)
C28 C29 C30 F4 58.4(7)
C32 C29 C30 F5 57.5(7)
C31 C29 C30 F5 -60.4(7)
C28 C29 C30 F5 178.2(5)
